data_4317215
loop_
_publ_author_name
'Riccardo Pettinari'
'Claudio Pettinari'
'Fabio Marchetti'
'Roberto Gobetto'
'Carlo Nervi'
'Michele R. Chierotti'
'Eric J. Chan'
'Brian W. Skelton'
'Allan H. White'

_publ_contact_author_address
;
 Chemistry, 
School of Biomedical, Biomolecular and Chemical Science, 
M313, University of Western Australia, 
Perth, WA 6009,
 Australia
;
_publ_contact_author_email brian.skelton@uwa.edu.au
_publ_contact_author_fax (+61)_08_6488_1118
_publ_contact_author_name 'Skelton, B. W.'
_publ_contact_author_phone (+61)_08_6488_7107
_publ_section_title
;
 Solid-State 15N CPMAS NMR and Computational Analysis of Ligand Hapticity
 in Rhodium(\h-diene) Poly(pyrazolyl)borate Complexes
;
_journal_name_full 'Inorganic Chemistry'
_journal_page_first 11205
_journal_page_last 11215
_journal_paper_doi 10.1021/ic101830e
_journal_volume 49
_journal_year 2010
_chemical_formula_moiety 'C43 H36 B N6 Rh, C4 H10 O'
_chemical_formula_sum 'C47 H46 B N6 O Rh'
_chemical_formula_weight 824.62
_chemical_name_systematic
;
 ?
;
_space_group_IT_number 2
_symmetry_cell_setting triclinic
_symmetry_space_group_name_Hall '-P 1'
_symmetry_space_group_name_H-M 'P -1'
_atom_sites_solution_hydrogens geom
_atom_sites_solution_primary direct
_atom_sites_solution_secondary difmap
_audit_creation_date 2010-07-04T16:05:15-00:00
_audit_creation_method 'WinGX routine CIF_UPDATE'
_cell_angle_alpha 87.865(2)
_cell_angle_beta 85.610(2)
_cell_angle_gamma 65.513(2)
_cell_formula_units_Z 4
_cell_length_a 13.6255(3)
_cell_length_b 14.9316(3)
_cell_length_c 21.0256(4)
_cell_measurement_reflns_used 51016
_cell_measurement_temperature 100(2)
_cell_measurement_theta_max 37.0427
_cell_measurement_theta_min 2.8772
_cell_volume 3881.42(15)
_computing_cell_refinement
;
        CrysAlis RED, Oxford Diffraction Ltd.,
        Version 1.171.32.29 (release 10-06-2008 CrysAlis171 .NET)
        (compiled Jun 10 2008,16:49:55)
;
_computing_data_collection
;
        CrysAlis CCD, Oxford Diffraction Ltd.,
        Version 1.171.32.29 (release 10-06-2008 CrysAlis171 .NET)
        (compiled Jun 10 2008,16:49:55)
;
_computing_data_reduction
;
        CrysAlis RED, Oxford Diffraction Ltd.,
        Version 1.171.32.29 (release 10-06-2008 CrysAlis171 .NET)
        (compiled Jun 10 2008,16:49:55)
;
_computing_molecular_graphics 'OrtepII (Johnson, C. K. (1976)'
_computing_publication_material 'WinGX Farrugia, L. J. (1999)'
_computing_structure_refinement 'SHELXL-97 (Sheldrick, 2008)'
_diffrn_ambient_temperature 100(2)
_diffrn_detector_area_resol_mean 16.0009
_diffrn_measured_fraction_theta_full 0.998
_diffrn_measured_fraction_theta_max 0.971
_diffrn_measurement_device_type 'Oxford Diffraction Xcalibur, Sapphire3'
_diffrn_measurement_method '\w scans'
_diffrn_orient_matrix_UB_11 -0.0401643117
_diffrn_orient_matrix_UB_12 0.0482691469
_diffrn_orient_matrix_UB_13 -0.0043529761
_diffrn_orient_matrix_UB_21 -0.0098634888
_diffrn_orient_matrix_UB_22 -0.013816843
_diffrn_orient_matrix_UB_23 -0.029948879
_diffrn_orient_matrix_UB_31 -0.0396532263
_diffrn_orient_matrix_UB_32 -0.0142618174
_diffrn_orient_matrix_UB_33 0.0151125089
_diffrn_radiation_monochromator graphite
_diffrn_radiation_type MoK\a
_diffrn_radiation_wavelength 0.71073
_diffrn_reflns_av_R_equivalents 0.0423
_diffrn_reflns_av_unetI/netI 0.0562
_diffrn_reflns_limit_h_max 22
_diffrn_reflns_limit_h_min -22
_diffrn_reflns_limit_k_max 25
_diffrn_reflns_limit_k_min -25
_diffrn_reflns_limit_l_max 35
_diffrn_reflns_limit_l_min -35
_diffrn_reflns_number 132902
_diffrn_reflns_theta_full 36.5
_diffrn_reflns_theta_max 37.1
_diffrn_reflns_theta_min 2.88
_exptl_absorpt_coefficient_mu 0.486
_exptl_absorpt_correction_T_max 0.952
_exptl_absorpt_correction_T_min 0.838
_exptl_absorpt_correction_type analytical
_exptl_absorpt_process_details
;
         CrysAlisPro, Oxford Diffraction Ltd.,
        Version 1.171.33.52 (release 06-11-2009 CrysAlis171 .NET)
        (compiled Nov  6 2009,16:24:50)
Analytical numeric absorption correction using a multifaceted crystal
                        model based on expressions derived by R.C. Clark & J.S.
        (Clark, R. C. & Reid, J. S. (1995). Acta Cryst. A51, 887-897)
;
_exptl_crystal_colour orange
_exptl_crystal_density_diffrn 1.411
_exptl_crystal_density_method 'not measured'
_exptl_crystal_description prism
_exptl_crystal_F_000 1712
_exptl_crystal_size_max 0.49
_exptl_crystal_size_mid 0.3
_exptl_crystal_size_min 0.11
_refine_diff_density_max 2.243
_refine_diff_density_min -0.503
_refine_diff_density_rms 0.096
_refine_ls_extinction_method none
_refine_ls_goodness_of_fit_ref 0.978
_refine_ls_hydrogen_treatment constr
_refine_ls_matrix_type full
_refine_ls_number_parameters 1019
_refine_ls_number_reflns 38578
_refine_ls_number_restraints 0
_refine_ls_restrained_S_all 0.978
_refine_ls_R_factor_all 0.0583
_refine_ls_R_factor_gt 0.0383
_refine_ls_shift/su_max 0.002
_refine_ls_shift/su_mean 0
_refine_ls_structure_factor_coef Fsqd
_refine_ls_weighting_details 'calc w=1/[\s^2^(Fo^2^)+(0.0533P)^2^] where P=(Fo^2^+2Fc^2^)/3'
_refine_ls_weighting_scheme calc
_refine_ls_wR_factor_gt 0.0972
_refine_ls_wR_factor_ref 0.1007
_reflns_number_gt 27575
_reflns_number_total 38578
_reflns_threshold_expression I>2\s(I)
_cod_data_source_file ic101830e_si_004.cif
_cod_data_source_block cprh12a
_cod_original_cell_volume 3881.42(14)
_cod_original_sg_symbol_Hall -p_1
_cod_database_code 4317215

loop_
_symmetry_equiv_pos_as_xyz
'x, y, z'
'-x, -y, -z'

loop_
_atom_site_label
_atom_site_type_symbol
_atom_site_fract_x
_atom_site_fract_y
_atom_site_fract_z
_atom_site_U_iso_or_equiv
_atom_site_adp_type
_atom_site_occupancy
_atom_site_symmetry_multiplicity
_atom_site_calc_flag
_atom_site_refinement_flags
_atom_site_disorder_assembly
_atom_site_disorder_group
Rh1 Rh 0.872629(9) 0.824562(8) 0.323612(5) 0.01456(3) Uani 1 1 d . . .
N11 N 0.86764(10) 0.92908(9) 0.38931(6) 0.0160(2) Uani 1 1 d . . .
N12 N 0.86497(10) 0.90689(9) 0.45391(6) 0.0164(2) Uani 1 1 d . . .
C13 C 0.86241(11) 0.98535(11) 0.48750(7) 0.0175(2) Uani 1 1 d . . .
C14 C 0.86395(12) 1.05732(11) 0.44255(8) 0.0190(3) Uani 1 1 d . . .
C15 C 0.86751(12) 1.01798(11) 0.38216(7) 0.0181(3) Uani 1 1 d . . .
C131 C 0.85842(12) 1.00327(12) 0.55506(7) 0.0205(3) Uani 1 1 d . . .
C132 C 0.85538(14) 0.93891(14) 0.60533(8) 0.0265(3) Uani 1 1 d . . .
H132 H 0.8562 0.877 0.5956 0.032 Uiso 1 1 calc R . .
C133 C 0.85122(16) 0.96399(16) 0.66843(9) 0.0317(4) Uani 1 1 d . . .
H133 H 0.849 0.9194 0.7013 0.038 Uiso 1 1 calc R . .
C134 C 0.85032(14) 1.05480(16) 0.68426(9) 0.0321(4) Uani 1 1 d . . .
H134 H 0.8472 1.0719 0.7277 0.039 Uiso 1 1 calc R . .
C135 C 0.85402(13) 1.11860(14) 0.63670(9) 0.0291(4) Uani 1 1 d . . .
H135 H 0.854 1.1797 0.6477 0.035 Uiso 1 1 calc R . .
C136 C 0.85790(12) 1.09592(12) 0.57129(8) 0.0229(3) Uani 1 1 d . . .
C141 C 0.86318(13) 1.14862(12) 0.46077(9) 0.0232(3) Uani 1 1 d . . .
H141 H 0.8644 1.1959 0.4296 0.028 Uiso 1 1 calc R . .
C142 C 0.86058(13) 1.16632(13) 0.52381(9) 0.0260(3) Uani 1 1 d . . .
H142 H 0.8605 1.2266 0.5367 0.031 Uiso 1 1 calc R . .
C151 C 0.87184(14) 1.06370(12) 0.31825(8) 0.0233(3) Uani 1 1 d . . .
H15A H 0.932 1.0174 0.2912 0.035 Uiso 1 1 calc R . .
H15B H 0.8826 1.1239 0.3233 0.035 Uiso 1 1 calc R . .
H15C H 0.8038 1.0798 0.2983 0.035 Uiso 1 1 calc R . .
N21 N 0.95584(10) 0.72051(9) 0.44413(6) 0.0176(2) Uani 1 1 d . . .
N22 N 0.98712(10) 0.72506(9) 0.38132(6) 0.0171(2) Uani 1 1 d . . .
C23 C 1.08007(12) 0.64452(11) 0.37008(8) 0.0192(3) Uani 1 1 d . . .
C24 C 1.10510(13) 0.58522(12) 0.42527(8) 0.0234(3) Uani 1 1 d . . .
C25 C 1.02402(13) 0.63673(12) 0.47178(8) 0.0218(3) Uani 1 1 d . . .
C231 C 1.15254(12) 0.62138(12) 0.31347(8) 0.0220(3) Uani 1 1 d . . .
C232 C 1.13957(13) 0.68493(13) 0.26062(8) 0.0243(3) Uani 1 1 d . . .
H232 H 1.0787 0.7465 0.2604 0.029 Uiso 1 1 calc R . .
C233 C 1.21506(15) 0.65821(15) 0.20895(10) 0.0319(4) Uani 1 1 d . . .
H233 H 1.2061 0.7015 0.1735 0.038 Uiso 1 1 calc R . .
C234 C 1.30485(16) 0.56701(16) 0.20914(11) 0.0386(5) Uani 1 1 d . . .
H234 H 1.3558 0.5481 0.1733 0.046 Uiso 1 1 calc R . .
C235 C 1.31927(14) 0.50544(15) 0.26043(11) 0.0357(4) Uani 1 1 d . . .
H235 H 1.3807 0.4441 0.2598 0.043 Uiso 1 1 calc R . .
C236 C 1.24506(13) 0.53047(13) 0.31460(10) 0.0285(4) Uani 1 1 d . . .
C241 C 1.19807(15) 0.49311(14) 0.42406(10) 0.0327(4) Uani 1 1 d . . .
H241 H 1.2133 0.4509 0.4604 0.039 Uiso 1 1 calc R . .
C242 C 1.26407(14) 0.46743(14) 0.36976(10) 0.0336(4) Uani 1 1 d . . .
H242 H 1.3248 0.4057 0.3683 0.04 Uiso 1 1 calc R . .
C251 C 1.00939(17) 0.61045(15) 0.53983(9) 0.0335(4) Uani 1 1 d . . .
H25A H 1.0292 0.651 0.5673 0.05 Uiso 1 1 calc R . .
H25B H 1.0557 0.5408 0.5469 0.05 Uiso 1 1 calc R . .
H25C H 0.9336 0.6223 0.55 0.05 Uiso 1 1 calc R . .
N31 N 0.75260(10) 0.80599(9) 0.44912(6) 0.0165(2) Uani 1 1 d . . .
N32 N 0.75152(10) 0.71472(9) 0.44458(6) 0.0175(2) Uani 1 1 d . . .
C33 C 0.65074(12) 0.73397(11) 0.42934(7) 0.0163(2) Uani 1 1 d . . .
C34 C 0.58715(11) 0.83625(11) 0.42445(7) 0.0166(2) Uani 1 1 d . . .
C35 C 0.65516(12) 0.88039(11) 0.43880(7) 0.0169(2) Uani 1 1 d . . .
C36 C 0.62705(12) 0.98778(11) 0.44551(8) 0.0209(3) Uani 1 1 d . . .
H36A H 0.6523 0.999 0.4856 0.031 Uiso 1 1 calc R . .
H36B H 0.5485 1.0248 0.4457 0.031 Uiso 1 1 calc R . .
H36C H 0.6619 1.0099 0.4096 0.031 Uiso 1 1 calc R . .
C331 C 0.60398(12) 0.66432(11) 0.42210(7) 0.0182(3) Uani 1 1 d . . .
C332 C 0.66073(14) 0.56235(12) 0.43003(8) 0.0236(3) Uani 1 1 d . . .
H332 H 0.7356 0.5356 0.4369 0.028 Uiso 1 1 calc R . .
C333 C 0.60847(17) 0.50049(14) 0.42792(9) 0.0298(4) Uani 1 1 d . . .
H333 H 0.6472 0.4317 0.4345 0.036 Uiso 1 1 calc R . .
C334 C 0.49860(17) 0.53884(15) 0.41618(9) 0.0305(4) Uani 1 1 d . . .
H334 H 0.4631 0.4961 0.4146 0.037 Uiso 1 1 calc R . .
C335 C 0.44229(14) 0.63827(14) 0.40688(8) 0.0260(3) Uani 1 1 d . . .
H335 H 0.3682 0.6634 0.3982 0.031 Uiso 1 1 calc R . .
C336 C 0.49261(13) 0.70401(12) 0.40996(7) 0.0207(3) Uani 1 1 d . . .
C341 C 0.47676(12) 0.87338(12) 0.40946(8) 0.0215(3) Uani 1 1 d . . .
H341 H 0.4354 0.9421 0.4046 0.026 Uiso 1 1 calc R . .
C342 C 0.43202(13) 0.80858(13) 0.40233(8) 0.0237(3) Uani 1 1 d . . .
H342 H 0.3587 0.8328 0.392 0.028 Uiso 1 1 calc R . .
B1 B 0.85621(13) 0.80885(12) 0.47395(8) 0.0172(3) Uani 1 1 d . . .
H1B H 0.8539 0.8025 0.5215 0.021 Uiso 1 1 calc R . .
C1 C 0.82185(13) 0.89909(12) 0.23528(7) 0.0214(3) Uani 1 1 d . . .
H1 H 0.8585 0.9412 0.2332 0.026 Uiso 1 1 calc R . .
C2 C 0.73118(13) 0.90939(12) 0.27517(8) 0.0222(3) Uani 1 1 d . . .
H2 H 0.6941 0.9595 0.3058 0.027 Uiso 1 1 calc R . .
C3 C 0.70353(13) 0.82330(13) 0.25953(8) 0.0230(3) Uani 1 1 d . . .
H3 H 0.6294 0.8289 0.2734 0.028 Uiso 1 1 calc R . .
C4 C 0.79985(13) 0.73734(12) 0.28717(7) 0.0203(3) Uani 1 1 d . . .
H4 H 0.7977 0.6993 0.324 0.024 Uiso 1 1 calc R . .
C5 C 0.89083(13) 0.72644(11) 0.24738(7) 0.0189(3) Uani 1 1 d . . .
H5 H 0.9629 0.6792 0.2515 0.023 Uiso 1 1 calc R . .
C6 C 0.85076(13) 0.80647(12) 0.19551(7) 0.0203(3) Uani 1 1 d . . .
H6 H 0.8993 0.7985 0.156 0.024 Uiso 1 1 calc R . .
C7 C 0.73749(14) 0.81086(14) 0.18747(8) 0.0249(3) Uani 1 1 d . . .
H7A H 0.7396 0.7493 0.1701 0.03 Uiso 1 1 calc R . .
H7B H 0.6926 0.8681 0.1618 0.03 Uiso 1 1 calc R . .
Rh2 Rh 0.648845(8) 0.220564(8) 0.134442(5) 0.01325(2) Uani 1 1 d . . .
N41 N 0.54687(10) 0.07984(9) 0.15479(6) 0.0155(2) Uani 1 1 d . . .
N42 N 0.56964(9) 0.14546(9) 0.18853(6) 0.0145(2) Uani 1 1 d . . .
C43 C 0.52049(11) 0.15053(10) 0.24697(7) 0.0151(2) Uani 1 1 d . . .
C44 C 0.46200(11) 0.09155(11) 0.25022(7) 0.0173(2) Uani 1 1 d . . .
C45 C 0.48203(11) 0.04652(11) 0.19085(7) 0.0171(2) Uani 1 1 d . . .
C431 C 0.52940(12) 0.19867(10) 0.30292(7) 0.0168(2) Uani 1 1 d . . .
C432 C 0.60355(13) 0.24084(11) 0.30665(7) 0.0197(3) Uani 1 1 d . . .
H432 H 0.6481 0.2423 0.27 0.024 Uiso 1 1 calc R . .
C433 C 0.61237(15) 0.28044(13) 0.36335(8) 0.0259(3) Uani 1 1 d . . .
H433 H 0.6632 0.3084 0.3655 0.031 Uiso 1 1 calc R . .
C434 C 0.54617(17) 0.27931(13) 0.41766(8) 0.0287(4) Uani 1 1 d . . .
H434 H 0.5513 0.3076 0.4563 0.034 Uiso 1 1 calc R . .
C435 C 0.47410(15) 0.23743(12) 0.41497(8) 0.0256(3) Uani 1 1 d . . .
H435 H 0.4298 0.237 0.452 0.031 Uiso 1 1 calc R . .
C436 C 0.46440(13) 0.19497(11) 0.35838(7) 0.0202(3) Uani 1 1 d . . .
C441 C 0.39747(13) 0.08869(13) 0.30686(8) 0.0240(3) Uani 1 1 d . . .
H441 H 0.3569 0.0499 0.3087 0.029 Uiso 1 1 calc R . .
C442 C 0.39567(14) 0.14264(13) 0.35774(8) 0.0251(3) Uani 1 1 d . . .
H442 H 0.348 0.1462 0.394 0.03 Uiso 1 1 calc R . .
C451 C 0.44216(13) -0.02518(13) 0.16883(8) 0.0235(3) Uani 1 1 d . . .
H45A H 0.4111 -0.0037 0.1275 0.035 Uiso 1 1 calc R . .
H45B H 0.3867 -0.0288 0.2001 0.035 Uiso 1 1 calc R . .
H45C H 0.5024 -0.0902 0.1644 0.035 Uiso 1 1 calc R . .
N51 N 0.70966(10) 0.02718(9) 0.07606(6) 0.0157(2) Uani 1 1 d . . .
N52 N 0.75536(9) 0.08038(9) 0.10499(6) 0.0153(2) Uani 1 1 d . . .
C53 C 0.86309(11) 0.03015(10) 0.09575(7) 0.0155(2) Uani 1 1 d . . .
C54 C 0.88702(12) -0.05416(11) 0.05874(7) 0.0181(3) Uani 1 1 d . . .
C55 C 0.78708(12) -0.05331(11) 0.04745(7) 0.0188(3) Uani 1 1 d . . .
C531 C 0.94749(11) 0.05177(11) 0.11923(7) 0.0173(2) Uani 1 1 d . . .
C532 C 0.93013(12) 0.12870(12) 0.16147(7) 0.0193(3) Uani 1 1 d . . .
H532 H 0.8586 0.1687 0.1776 0.023 Uiso 1 1 calc R . .
C533 C 1.01520(13) 0.14712(13) 0.17997(8) 0.0236(3) Uani 1 1 d . . .
H533 H 1.0025 0.1992 0.2085 0.028 Uiso 1 1 calc R . .
C534 C 1.12072(13) 0.08783(14) 0.15596(9) 0.0276(3) Uani 1 1 d . . .
H534 H 1.1793 0.1014 0.1674 0.033 Uiso 1 1 calc R . .
C535 C 1.14046(13) 0.01050(14) 0.11622(9) 0.0268(3) Uani 1 1 d . . .
H535 H 1.2126 -0.029 0.1009 0.032 Uiso 1 1 calc R . .
C536 C 1.05509(12) -0.01137(12) 0.09771(8) 0.0209(3) Uani 1 1 d . . .
C541 C 0.99641(13) -0.11775(12) 0.03979(8) 0.0238(3) Uani 1 1 d . . .
H541 H 1.0125 -0.1745 0.0149 0.029 Uiso 1 1 calc R . .
C542 C 1.07669(13) -0.09525(12) 0.05823(8) 0.0249(3) Uani 1 1 d . . .
H542 H 1.1494 -0.136 0.0447 0.03 Uiso 1 1 calc R . .
C551 C 0.76276(15) -0.12448(13) 0.01072(8) 0.0272(3) Uani 1 1 d . . .
H55A H 0.7419 -0.1667 0.0404 0.041 Uiso 1 1 calc R . .
H55B H 0.8271 -0.1652 -0.0159 0.041 Uiso 1 1 calc R . .
H55C H 0.7033 -0.0883 -0.0165 0.041 Uiso 1 1 calc R . .
N61 N 0.52475(10) 0.14754(10) 0.04093(6) 0.0172(2) Uani 1 1 d . . .
N62 N 0.57176(10) 0.15127(10) -0.01884(6) 0.0177(2) Uani 1 1 d . . .
C63 C 0.49397(12) 0.22457(11) -0.04923(7) 0.0165(2) Uani 1 1 d . . .
C64 C 0.39720(12) 0.26658(11) -0.00968(7) 0.0167(2) Uani 1 1 d . . .
C65 C 0.42020(12) 0.21513(11) 0.04791(7) 0.0170(2) Uani 1 1 d . . .
C66 C 0.34328(12) 0.23068(12) 0.10539(7) 0.0207(3) Uani 1 1 d . . .
H66A H 0.3245 0.1741 0.1111 0.031 Uiso 1 1 calc R . .
H66B H 0.2776 0.2906 0.0996 0.031 Uiso 1 1 calc R . .
H66C H 0.3774 0.2375 0.1432 0.031 Uiso 1 1 calc R . .
C631 C 0.49978(12) 0.26001(11) -0.11345(7) 0.0175(2) Uani 1 1 d . . .
C632 C 0.59437(14) 0.22563(12) -0.15490(8) 0.0225(3) Uani 1 1 d . . .
H632 H 0.6604 0.1791 -0.1398 0.027 Uiso 1 1 calc R . .
C633 C 0.59174(15) 0.25896(13) -0.21709(8) 0.0272(3) Uani 1 1 d . . .
H633 H 0.6556 0.2346 -0.2447 0.033 Uiso 1 1 calc R . .
C634 C 0.49527(17) 0.32866(14) -0.23963(8) 0.0302(4) Uani 1 1 d . . .
H634 H 0.4937 0.351 -0.2826 0.036 Uiso 1 1 calc R . .
C635 C 0.40274(15) 0.36493(13) -0.19972(8) 0.0259(3) Uani 1 1 d . . .
H635 H 0.3378 0.4126 -0.2154 0.031 Uiso 1 1 calc R . .
C636 C 0.40300(13) 0.33225(11) -0.13575(7) 0.0194(3) Uani 1 1 d . . .
C641 C 0.30182(12) 0.34251(11) -0.03255(7) 0.0187(3) Uani 1 1 d . . .
H641 H 0.2377 0.3712 -0.0055 0.022 Uiso 1 1 calc R . .
C642 C 0.30562(13) 0.37239(11) -0.09414(7) 0.0200(3) Uani 1 1 d . . .
H642 H 0.2421 0.4213 -0.1104 0.024 Uiso 1 1 calc R . .
B2 B 0.58614(13) 0.05656(12) 0.08351(8) 0.0171(3) Uani 1 1 d . . .
H2B H 0.5713 0 0.0703 0.021 Uiso 1 1 calc R . .
C1' C 0.58397(12) 0.37018(10) 0.16805(7) 0.0187(3) Uani 1 1 d . . .
H1' H 0.5839 0.3605 0.213 0.022 Uiso 1 1 calc R . .
C2' C 0.51428(12) 0.35850(11) 0.12748(8) 0.0191(3) Uani 1 1 d . . .
H2' H 0.4572 0.339 0.1391 0.023 Uiso 1 1 calc R . .
C3' C 0.54810(13) 0.38355(11) 0.05972(7) 0.0196(3) Uani 1 1 d . . .
H3' H 0.4946 0.3987 0.0265 0.024 Uiso 1 1 calc R . .
C4' C 0.65648(12) 0.29508(11) 0.04821(7) 0.0186(3) Uani 1 1 d . . .
H4' H 0.6725 0.2429 0.0191 0.022 Uiso 1 1 calc R . .
C5' C 0.72743(12) 0.30588(11) 0.08879(7) 0.0182(3) Uani 1 1 d . . .
H5' H 0.8011 0.2629 0.0928 0.022 Uiso 1 1 calc R . .
C6' C 0.66118(12) 0.40199(11) 0.12559(7) 0.0194(3) Uani 1 1 d . . .
H6' H 0.7024 0.4327 0.1472 0.023 Uiso 1 1 calc R . .
C7' C 0.58516(13) 0.46434(12) 0.07470(8) 0.0220(3) Uani 1 1 d . . .
H7'A H 0.5255 0.5245 0.0924 0.026 Uiso 1 1 calc R . .
H7'B H 0.624 0.4812 0.0377 0.026 Uiso 1 1 calc R . .
C101 C 0.9966(2) 0.6288(2) 0.90637(15) 0.0563(7) Uani 1 1 d . . .
H10A H 0.9443 0.6667 0.8754 0.084 Uiso 1 1 calc R . .
H10B H 1.066 0.6322 0.8948 0.084 Uiso 1 1 calc R . .
H10C H 0.9697 0.6562 0.9491 0.084 Uiso 1 1 calc R . .
C102 C 1.01123(16) 0.52480(18) 0.90605(10) 0.0384(5) Uani 1 1 d . . .
H10D H 1.0398 0.4964 0.8632 0.046 Uiso 1 1 calc R . .
H10E H 1.064 0.4862 0.9372 0.046 Uiso 1 1 calc R . .
O103 O 0.91104(11) 0.51965(11) 0.92208(7) 0.0332(3) Uani 1 1 d . . .
C104 C 0.9174(2) 0.42312(18) 0.91485(12) 0.0467(6) Uani 1 1 d . . .
H10F H 0.9812 0.3747 0.9355 0.056 Uiso 1 1 calc R . .
H10G H 0.9251 0.4068 0.869 0.056 Uiso 1 1 calc R . .
C105 C 0.8162(2) 0.4190(2) 0.94532(13) 0.0524(7) Uani 1 1 d . . .
H10H H 0.8106 0.4328 0.991 0.079 Uiso 1 1 calc R . .
H10I H 0.8185 0.3533 0.9396 0.079 Uiso 1 1 calc R . .
H10J H 0.7533 0.4682 0.9253 0.079 Uiso 1 1 calc R . .
C201 C 0.19457(19) 0.6117(2) 0.71305(13) 0.0479(6) Uani 1 1 d . . .
H20A H 0.1785 0.6585 0.6773 0.072 Uiso 1 1 calc R . .
H20B H 0.2693 0.5625 0.7071 0.072 Uiso 1 1 calc R . .
H20C H 0.1851 0.6469 0.753 0.072 Uiso 1 1 calc R . .
C202 C 0.11855(17) 0.56110(17) 0.71564(11) 0.0395(5) Uani 1 1 d . . .
H20D H 0.1266 0.5261 0.6752 0.047 Uiso 1 1 calc R . .
H20E H 0.1351 0.5125 0.751 0.047 Uiso 1 1 calc R . .
O203 O 0.01155(11) 0.63453(11) 0.72542(8) 0.0380(3) Uani 1 1 d . . .
C204 C -0.06787(17) 0.59613(17) 0.72595(11) 0.0380(4) Uani 1 1 d . . .
H20F H -0.0574 0.5477 0.7611 0.046 Uiso 1 1 calc R . .
H20G H -0.0618 0.5626 0.6852 0.046 Uiso 1 1 calc R . .
C205 C -0.1767(2) 0.6801(2) 0.73512(18) 0.0675(9) Uani 1 1 d . . .
H20H H -0.1797 0.7162 0.7737 0.101 Uiso 1 1 calc R . .
H20I H -0.2327 0.6547 0.7395 0.101 Uiso 1 1 calc R . .
H20J H -0.189 0.7244 0.6981 0.101 Uiso 1 1 calc R . .

loop_
_atom_site_aniso_label
_atom_site_aniso_U_11
_atom_site_aniso_U_22
_atom_site_aniso_U_33
_atom_site_aniso_U_23
_atom_site_aniso_U_13
_atom_site_aniso_U_12
Rh1 0.01463(5) 0.01317(5) 0.01461(5) -0.00007(3) -0.00159(3) -0.00438(4)
N11 0.0163(5) 0.0147(5) 0.0167(5) -0.0003(4) -0.0010(4) -0.0061(4)
N12 0.0156(5) 0.0188(6) 0.0158(5) -0.0018(4) -0.0014(4) -0.0077(4)
C13 0.0137(5) 0.0190(6) 0.0205(6) -0.0044(5) -0.0013(5) -0.0071(5)
C14 0.0145(6) 0.0179(6) 0.0254(7) -0.0034(5) -0.0006(5) -0.0074(5)
C15 0.0154(6) 0.0173(6) 0.0212(6) -0.0009(5) 0.0000(5) -0.0064(5)
C131 0.0141(6) 0.0271(7) 0.0211(7) -0.0068(6) -0.0010(5) -0.0088(5)
C132 0.0281(8) 0.0350(9) 0.0205(7) -0.0058(6) -0.0016(6) -0.0167(7)
C133 0.0318(9) 0.0480(11) 0.0198(7) -0.0058(7) -0.0017(6) -0.0206(8)
C134 0.0239(8) 0.0468(11) 0.0250(8) -0.0148(8) -0.0034(6) -0.0124(8)
C135 0.0188(7) 0.0357(9) 0.0325(9) -0.0163(7) -0.0033(6) -0.0092(7)
C136 0.0135(6) 0.0262(8) 0.0283(8) -0.0102(6) -0.0026(5) -0.0063(5)
C141 0.0185(6) 0.0176(7) 0.0341(8) -0.0046(6) -0.0017(6) -0.0076(5)
C142 0.0185(7) 0.0217(7) 0.0379(9) -0.0106(6) -0.0032(6) -0.0072(6)
C151 0.0267(7) 0.0189(7) 0.0253(7) 0.0018(6) -0.0001(6) -0.0110(6)
N21 0.0168(5) 0.0173(5) 0.0178(5) 0.0013(4) -0.0043(4) -0.0057(4)
N22 0.0151(5) 0.0155(5) 0.0174(5) 0.0001(4) -0.0024(4) -0.0029(4)
C23 0.0144(6) 0.0165(6) 0.0249(7) -0.0025(5) -0.0042(5) -0.0037(5)
C24 0.0204(7) 0.0187(7) 0.0283(8) 0.0000(6) -0.0091(6) -0.0039(5)
C25 0.0234(7) 0.0190(7) 0.0223(7) 0.0034(5) -0.0094(5) -0.0068(6)
C231 0.0137(6) 0.0190(7) 0.0311(8) -0.0067(6) -0.0011(5) -0.0042(5)
C232 0.0201(7) 0.0227(7) 0.0302(8) -0.0075(6) 0.0039(6) -0.0091(6)
C233 0.0270(8) 0.0314(9) 0.0373(10) -0.0098(7) 0.0113(7) -0.0135(7)
C234 0.0242(8) 0.0365(10) 0.0522(12) -0.0173(9) 0.0164(8) -0.0113(8)
C235 0.0170(7) 0.0299(9) 0.0523(12) -0.0161(9) 0.0059(7) -0.0019(6)
C236 0.0162(6) 0.0232(8) 0.0427(10) -0.0100(7) -0.0026(6) -0.0039(6)
C241 0.0305(9) 0.0222(8) 0.0368(10) 0.0015(7) -0.0162(7) -0.0001(7)
C242 0.0213(7) 0.0223(8) 0.0465(11) -0.0074(7) -0.0118(7) 0.0039(6)
C251 0.0432(11) 0.0277(9) 0.0250(8) 0.0076(7) -0.0104(7) -0.0093(8)
N31 0.0181(5) 0.0165(5) 0.0161(5) -0.0011(4) -0.0002(4) -0.0083(4)
N32 0.0190(5) 0.0168(5) 0.0176(5) -0.0010(4) 0.0002(4) -0.0084(4)
C33 0.0180(6) 0.0193(6) 0.0128(5) -0.0017(5) 0.0019(4) -0.0092(5)
C34 0.0153(6) 0.0190(6) 0.0159(6) -0.0005(5) 0.0006(4) -0.0078(5)
C35 0.0165(6) 0.0180(6) 0.0164(6) 0.0001(5) -0.0001(5) -0.0076(5)
C36 0.0170(6) 0.0162(6) 0.0281(8) -0.0011(5) 0.0001(5) -0.0056(5)
C331 0.0217(6) 0.0217(7) 0.0144(6) -0.0030(5) 0.0024(5) -0.0124(5)
C332 0.0289(8) 0.0231(7) 0.0212(7) -0.0042(6) 0.0007(6) -0.0133(6)
C333 0.0428(10) 0.0247(8) 0.0279(8) -0.0034(6) 0.0005(7) -0.0203(8)
C334 0.0432(10) 0.0364(10) 0.0251(8) -0.0048(7) 0.0019(7) -0.0299(9)
C335 0.0280(8) 0.0379(9) 0.0207(7) -0.0044(6) 0.0014(6) -0.0224(7)
C336 0.0228(7) 0.0292(8) 0.0152(6) -0.0028(5) 0.0019(5) -0.0162(6)
C341 0.0175(6) 0.0227(7) 0.0238(7) 0.0001(6) -0.0002(5) -0.0079(5)
C342 0.0184(6) 0.0300(8) 0.0243(7) -0.0021(6) -0.0014(5) -0.0115(6)
B1 0.0170(7) 0.0183(7) 0.0158(7) -0.0006(5) -0.0014(5) -0.0067(6)
C1 0.0269(7) 0.0206(7) 0.0174(6) 0.0045(5) -0.0062(5) -0.0102(6)
C2 0.0196(6) 0.0209(7) 0.0201(7) -0.0007(5) -0.0063(5) -0.0016(5)
C3 0.0176(6) 0.0316(8) 0.0203(7) -0.0029(6) -0.0016(5) -0.0104(6)
C4 0.0245(7) 0.0232(7) 0.0170(6) -0.0024(5) -0.0006(5) -0.0135(6)
C5 0.0211(6) 0.0190(6) 0.0167(6) -0.0022(5) -0.0010(5) -0.0082(5)
C6 0.0235(7) 0.0227(7) 0.0149(6) -0.0004(5) -0.0003(5) -0.0099(6)
C7 0.0248(7) 0.0319(8) 0.0193(7) -0.0012(6) -0.0050(6) -0.0123(7)
Rh2 0.01298(4) 0.01236(5) 0.01405(5) -0.00092(3) 0.00157(3) -0.00522(4)
N41 0.0163(5) 0.0163(5) 0.0161(5) -0.0012(4) -0.0007(4) -0.0091(4)
N42 0.0153(5) 0.0156(5) 0.0139(5) -0.0022(4) 0.0008(4) -0.0079(4)
C43 0.0148(5) 0.0144(6) 0.0151(6) 0.0009(4) 0.0003(4) -0.0052(5)
C44 0.0158(6) 0.0180(6) 0.0179(6) 0.0030(5) 0.0004(5) -0.0074(5)
C45 0.0161(6) 0.0168(6) 0.0196(6) 0.0011(5) -0.0009(5) -0.0081(5)
C431 0.0197(6) 0.0142(6) 0.0140(6) 0.0007(4) 0.0004(5) -0.0050(5)
C432 0.0244(7) 0.0178(6) 0.0166(6) -0.0006(5) -0.0013(5) -0.0084(5)
C433 0.0347(9) 0.0241(8) 0.0200(7) -0.0021(6) -0.0051(6) -0.0127(7)
C434 0.0460(10) 0.0217(8) 0.0160(7) -0.0017(6) -0.0035(6) -0.0113(7)
C435 0.0382(9) 0.0174(7) 0.0148(6) 0.0002(5) 0.0034(6) -0.0059(6)
C436 0.0240(7) 0.0152(6) 0.0162(6) 0.0012(5) 0.0029(5) -0.0039(5)
C441 0.0235(7) 0.0270(8) 0.0226(7) 0.0049(6) 0.0037(6) -0.0128(6)
C442 0.0257(7) 0.0260(8) 0.0204(7) 0.0027(6) 0.0065(6) -0.0090(6)
C451 0.0223(7) 0.0252(8) 0.0285(8) -0.0020(6) 0.0000(6) -0.0154(6)
N51 0.0176(5) 0.0145(5) 0.0152(5) -0.0020(4) 0.0004(4) -0.0068(4)
N52 0.0143(5) 0.0159(5) 0.0158(5) -0.0015(4) 0.0005(4) -0.0065(4)
C53 0.0143(5) 0.0162(6) 0.0139(5) 0.0019(4) 0.0007(4) -0.0046(5)
C54 0.0183(6) 0.0153(6) 0.0176(6) -0.0014(5) 0.0039(5) -0.0046(5)
C55 0.0226(7) 0.0168(6) 0.0167(6) -0.0030(5) 0.0039(5) -0.0085(5)
C531 0.0137(5) 0.0195(6) 0.0164(6) 0.0035(5) -0.0002(4) -0.0051(5)
C532 0.0173(6) 0.0231(7) 0.0175(6) 0.0019(5) -0.0012(5) -0.0086(5)
C533 0.0210(7) 0.0301(8) 0.0224(7) 0.0036(6) -0.0041(5) -0.0130(6)
C534 0.0180(7) 0.0377(9) 0.0290(8) 0.0078(7) -0.0059(6) -0.0133(7)
C535 0.0146(6) 0.0324(9) 0.0291(8) 0.0079(7) -0.0015(6) -0.0062(6)
C536 0.0145(6) 0.0222(7) 0.0217(7) 0.0054(5) 0.0005(5) -0.0039(5)
C541 0.0229(7) 0.0165(7) 0.0244(7) -0.0018(5) 0.0070(6) -0.0017(5)
C542 0.0172(6) 0.0222(7) 0.0262(8) 0.0022(6) 0.0057(5) -0.0005(5)
C551 0.0328(8) 0.0254(8) 0.0263(8) -0.0116(6) 0.0076(6) -0.0156(7)
N61 0.0172(5) 0.0201(6) 0.0150(5) -0.0017(4) 0.0003(4) -0.0086(4)
N62 0.0186(5) 0.0206(6) 0.0146(5) -0.0019(4) 0.0008(4) -0.0091(5)
C63 0.0185(6) 0.0175(6) 0.0155(6) -0.0028(5) -0.0003(5) -0.0094(5)
C64 0.0173(6) 0.0181(6) 0.0165(6) -0.0029(5) -0.0002(5) -0.0089(5)
C65 0.0168(6) 0.0213(7) 0.0149(6) -0.0029(5) 0.0005(5) -0.0098(5)
C66 0.0167(6) 0.0258(7) 0.0177(6) -0.0009(5) 0.0011(5) -0.0073(5)
C631 0.0221(6) 0.0165(6) 0.0167(6) -0.0030(5) 0.0008(5) -0.0110(5)
C632 0.0267(7) 0.0205(7) 0.0212(7) -0.0027(5) 0.0039(6) -0.0114(6)
C633 0.0353(9) 0.0279(8) 0.0208(7) -0.0041(6) 0.0078(6) -0.0168(7)
C634 0.0454(10) 0.0317(9) 0.0173(7) 0.0004(6) 0.0024(7) -0.0207(8)
C635 0.0340(9) 0.0250(8) 0.0199(7) 0.0021(6) -0.0037(6) -0.0134(7)
C636 0.0252(7) 0.0185(6) 0.0178(6) -0.0012(5) -0.0015(5) -0.0123(6)
C641 0.0189(6) 0.0179(6) 0.0200(6) -0.0013(5) -0.0006(5) -0.0083(5)
C642 0.0205(6) 0.0180(6) 0.0219(7) 0.0009(5) -0.0039(5) -0.0080(5)
B2 0.0188(7) 0.0178(7) 0.0162(7) -0.0026(5) 0.0004(5) -0.0090(6)
C1' 0.0217(6) 0.0126(6) 0.0198(6) -0.0014(5) 0.0001(5) -0.0052(5)
C2' 0.0158(6) 0.0141(6) 0.0253(7) -0.0008(5) 0.0013(5) -0.0043(5)
C3' 0.0229(7) 0.0171(6) 0.0205(7) 0.0038(5) -0.0074(5) -0.0092(5)
C4' 0.0226(7) 0.0163(6) 0.0168(6) 0.0012(5) 0.0006(5) -0.0085(5)
C5' 0.0181(6) 0.0178(6) 0.0195(6) 0.0034(5) -0.0005(5) -0.0087(5)
C6' 0.0223(7) 0.0159(6) 0.0223(7) 0.0013(5) -0.0040(5) -0.0101(5)
C7' 0.0237(7) 0.0170(6) 0.0270(7) 0.0042(5) -0.0057(6) -0.0097(6)
C101 0.0484(14) 0.0624(17) 0.0683(18) 0.0074(14) -0.0040(12) -0.0337(13)
C102 0.0260(9) 0.0526(13) 0.0344(10) 0.0027(9) 0.0030(7) -0.0151(9)
O103 0.0267(6) 0.0339(7) 0.0374(7) -0.0037(6) 0.0063(5) -0.0121(5)
C104 0.0530(14) 0.0412(12) 0.0443(12) -0.0141(10) 0.0182(10) -0.0203(11)
C105 0.0702(17) 0.0539(15) 0.0464(13) -0.0129(11) 0.0179(12) -0.0415(14)
C201 0.0363(11) 0.0547(15) 0.0483(13) 0.0077(11) -0.0012(10) -0.0152(10)
C202 0.0307(9) 0.0411(11) 0.0356(10) 0.0079(9) 0.0011(8) -0.0049(8)
O203 0.0280(7) 0.0351(8) 0.0470(9) -0.0063(6) -0.0046(6) -0.0082(6)
C204 0.0359(10) 0.0401(11) 0.0385(11) -0.0030(9) -0.0047(8) -0.0156(9)
C205 0.0297(11) 0.0600(17) 0.108(3) -0.0324(17) -0.0056(13) -0.0110(11)

loop_
_atom_type_symbol
_atom_type_description
_atom_type_scat_dispersion_real
_atom_type_scat_dispersion_imag
_atom_type_scat_source
C C 0.0033 0.0016 'International Tables Vol C Tables 4.2.6.8 and 6.1.1.4'
H H 0 0 'International Tables Vol C Tables 4.2.6.8 and 6.1.1.4'
B B 0.0013 0.0007 'International Tables Vol C Tables 4.2.6.8 and 6.1.1.4'
N N 0.0061 0.0033 'International Tables Vol C Tables 4.2.6.8 and 6.1.1.4'
Rh Rh -1.1178 0.9187 'International Tables Vol C Tables 4.2.6.8 and 6.1.1.4'
O O 0.0106 0.006 'International Tables Vol C Tables 4.2.6.8 and 6.1.1.4'

loop_
_exptl_crystal_face_index_h
_exptl_crystal_face_index_k
_exptl_crystal_face_index_l
_exptl_crystal_face_perp_dist
0 -1 0 0.1041
-1 0 1 0.2513
2 3 -4 0.185
8 10 -24 0.1754
1 1 1 0.0716
-1 -1 -1 0.0353
-8 13 -9 0.1458
-1 -1 1 0.1496
1 0 1 0.1479

loop_
_geom_angle_atom_site_label_1
_geom_angle_atom_site_label_2
_geom_angle_atom_site_label_3
_geom_angle
_geom_angle_site_symmetry_1
_geom_angle_site_symmetry_3
_geom_angle_publ_flag
N22 Rh1 N11 84.03(5) . . ?
N22 Rh1 C4 102.67(6) . . ?
N11 Rh1 C4 149.30(5) . . ?
N22 Rh1 C2 165.80(6) . . ?
N11 Rh1 C2 99.97(6) . . ?
C4 Rh1 C2 67.08(6) . . ?
N22 Rh1 C1 153.04(6) . . ?
N11 Rh1 C1 107.84(6) . . ?
C4 Rh1 C1 79.67(6) . . ?
C2 Rh1 C1 38.16(6) . . ?
N22 Rh1 C5 98.07(5) . . ?
N11 Rh1 C5 171.65(5) . . ?
C4 Rh1 C5 38.14(6) . . ?
C2 Rh1 C5 79.95(6) . . ?
C1 Rh1 C5 66.94(6) . . ?
C15 N11 N12 108.80(12) . . ?
C15 N11 Rh1 132.50(10) . . ?
N12 N11 Rh1 118.70(9) . . ?
C13 N12 N11 108.44(12) . . ?
C13 N12 B1 133.55(13) . . ?
N11 N12 B1 117.78(11) . . ?
N12 C13 C14 107.26(13) . . ?
N12 C13 C131 132.64(14) . . ?
C14 C13 C131 120.11(14) . . ?
C15 C14 C13 106.10(13) . . ?
C15 C14 C141 131.44(15) . . ?
C13 C14 C141 122.45(15) . . ?
N11 C15 C14 109.40(13) . . ?
N11 C15 C151 122.60(14) . . ?
C14 C15 C151 128.00(14) . . ?
C132 C131 C136 117.95(15) . . ?
C132 C131 C13 126.44(15) . . ?
C136 C131 C13 115.61(15) . . ?
C133 C132 C131 121.48(17) . . ?
C133 C132 H132 119.3 . . ?
C131 C132 H132 119.3 . . ?
C132 C133 C134 120.53(19) . . ?
C132 C133 H133 119.7 . . ?
C134 C133 H133 119.7 . . ?
C135 C134 C133 119.50(16) . . ?
C135 C134 H134 120.3 . . ?
C133 C134 H134 120.3 . . ?
C134 C135 C136 121.80(17) . . ?
C134 C135 H135 119.1 . . ?
C136 C135 H135 119.1 . . ?
C135 C136 C142 119.05(16) . . ?
C135 C136 C131 118.74(17) . . ?
C142 C136 C131 122.21(15) . . ?
C142 C141 C14 118.30(16) . . ?
C142 C141 H141 120.9 . . ?
C14 C141 H141 120.9 . . ?
C141 C142 C136 121.32(15) . . ?
C141 C142 H142 119.3 . . ?
C136 C142 H142 119.3 . . ?
C15 C151 H15A 109.5 . . ?
C15 C151 H15B 109.5 . . ?
H15A C151 H15B 109.5 . . ?
C15 C151 H15C 109.5 . . ?
H15A C151 H15C 109.5 . . ?
H15B C151 H15C 109.5 . . ?
C25 N21 N22 111.06(13) . . ?
C25 N21 B1 129.92(13) . . ?
N22 N21 B1 118.94(12) . . ?
C23 N22 N21 106.29(12) . . ?
C23 N22 Rh1 134.37(11) . . ?
N21 N22 Rh1 117.17(9) . . ?
N22 C23 C24 110.03(14) . . ?
N22 C23 C231 127.99(14) . . ?
C24 C23 C231 121.78(14) . . ?
C25 C24 C23 105.31(13) . . ?
C25 C24 C241 134.46(17) . . ?
C23 C24 C241 120.22(16) . . ?
N21 C25 C24 107.20(14) . . ?
N21 C25 C251 123.31(15) . . ?
C24 C25 C251 129.49(15) . . ?
C232 C231 C236 119.80(15) . . ?
C232 C231 C23 124.14(14) . . ?
C236 C231 C23 115.96(16) . . ?
C233 C232 C231 120.40(16) . . ?
C233 C232 H232 119.8 . . ?
C231 C232 H232 119.8 . . ?
C232 C233 C234 119.86(19) . . ?
C232 C233 H233 120.1 . . ?
C234 C233 H233 120.1 . . ?
C235 C234 C233 120.34(18) . . ?
C235 C234 H234 119.8 . . ?
C233 C234 H234 119.8 . . ?
C234 C235 C236 121.65(17) . . ?
C234 C235 H235 119.2 . . ?
C236 C235 H235 119.2 . . ?
C235 C236 C231 117.90(18) . . ?
C235 C236 C242 121.16(16) . . ?
C231 C236 C242 120.91(16) . . ?
C242 C241 C24 118.47(17) . . ?
C242 C241 H241 120.8 . . ?
C24 C241 H241 120.8 . . ?
C241 C242 C236 122.25(16) . . ?
C241 C242 H242 118.9 . . ?
C236 C242 H242 118.9 . . ?
C25 C251 H25A 109.5 . . ?
C25 C251 H25B 109.5 . . ?
H25A C251 H25B 109.5 . . ?
C25 C251 H25C 109.5 . . ?
H25A C251 H25C 109.5 . . ?
H25B C251 H25C 109.5 . . ?
C35 N31 N32 112.43(12) . . ?
C35 N31 B1 130.22(12) . . ?
N32 N31 B1 116.70(12) . . ?
C33 N32 N31 104.37(12) . . ?
N32 C33 C34 111.69(13) . . ?
N32 C33 C331 127.58(14) . . ?
C34 C33 C331 120.61(13) . . ?
C35 C34 C33 104.97(12) . . ?
C35 C34 C341 133.85(14) . . ?
C33 C34 C341 121.15(13) . . ?
N31 C35 C34 106.49(13) . . ?
N31 C35 C36 125.67(13) . . ?
C34 C35 C36 127.75(13) . . ?
C35 C36 H36A 109.5 . . ?
C35 C36 H36B 109.5 . . ?
H36A C36 H36B 109.5 . . ?
C35 C36 H36C 109.5 . . ?
H36A C36 H36C 109.5 . . ?
H36B C36 H36C 109.5 . . ?
C332 C331 C336 119.65(14) . . ?
C332 C331 C33 123.52(14) . . ?
C336 C331 C33 116.73(14) . . ?
C333 C332 C331 120.55(17) . . ?
C333 C332 H332 119.7 . . ?
C331 C332 H332 119.7 . . ?
C332 C333 C334 120.27(17) . . ?
C332 C333 H333 119.9 . . ?
C334 C333 H333 119.9 . . ?
C335 C334 C333 119.99(16) . . ?
C335 C334 H334 120 . . ?
C333 C334 H334 120 . . ?
C334 C335 C336 121.28(17) . . ?
C334 C335 H335 119.4 . . ?
C336 C335 H335 119.4 . . ?
C335 C336 C331 118.23(15) . . ?
C335 C336 C342 120.93(15) . . ?
C331 C336 C342 120.83(14) . . ?
C342 C341 C34 118.71(15) . . ?
C342 C341 H341 120.6 . . ?
C34 C341 H341 120.6 . . ?
C341 C342 C336 121.85(15) . . ?
C341 C342 H342 119.1 . . ?
C336 C342 H342 119.1 . . ?
N21 B1 N12 109.50(12) . . ?
N21 B1 N31 107.87(12) . . ?
N12 B1 N31 110.66(12) . . ?
N21 B1 H1B 109.6 . . ?
N12 B1 H1B 109.6 . . ?
N31 B1 H1B 109.6 . . ?
C2 C1 C6 106.60(14) . . ?
C2 C1 Rh1 70.61(9) . . ?
C6 C1 Rh1 96.47(9) . . ?
C2 C1 H1 126.7 . . ?
C6 C1 H1 126.7 . . ?
Rh1 C1 H1 100.6 . . ?
C1 C2 C3 106.02(14) . . ?
C1 C2 Rh1 71.23(9) . . ?
C3 C2 Rh1 96.55(10) . . ?
C1 C2 H2 127 . . ?
C3 C2 H2 127 . . ?
Rh1 C2 H2 99.9 . . ?
C2 C3 C4 99.84(12) . . ?
C2 C3 C7 100.99(13) . . ?
C4 C3 C7 100.78(13) . . ?
C2 C3 H3 117.4 . . ?
C4 C3 H3 117.4 . . ?
C7 C3 H3 117.4 . . ?
C5 C4 C3 106.47(13) . . ?
C5 C4 Rh1 71.49(9) . . ?
C3 C4 Rh1 96.46(10) . . ?
C5 C4 H4 126.8 . . ?
C3 C4 H4 126.8 . . ?
Rh1 C4 H4 99.9 . . ?
C4 C5 C6 106.02(13) . . ?
C4 C5 Rh1 70.36(9) . . ?
C6 C5 Rh1 96.11(9) . . ?
C4 C5 H5 127 . . ?
C6 C5 H5 127 . . ?
Rh1 C5 H5 101 . . ?
C1 C6 C5 100.41(12) . . ?
C1 C6 C7 100.71(13) . . ?
C5 C6 C7 100.99(12) . . ?
C1 C6 H6 117.2 . . ?
C5 C6 H6 117.2 . . ?
C7 C6 H6 117.2 . . ?
C6 C7 C3 94.05(12) . . ?
C6 C7 H7A 112.9 . . ?
C3 C7 H7A 112.9 . . ?
C6 C7 H7B 112.9 . . ?
C3 C7 H7B 112.9 . . ?
H7A C7 H7B 110.3 . . ?
N52 Rh2 N42 84.05(5) . . ?
N52 Rh2 C4' 97.44(5) . . ?
N42 Rh2 C4' 146.04(5) . . ?
N52 Rh2 C2' 155.60(6) . . ?
N42 Rh2 C2' 97.97(5) . . ?
C4' Rh2 C2' 67.47(6) . . ?
N52 Rh2 C5' 100.29(5) . . ?
N42 Rh2 C5' 173.69(5) . . ?
C4' Rh2 C5' 38.41(6) . . ?
C2' Rh2 C5' 80.00(6) . . ?
N52 Rh2 C1' 162.44(5) . . ?
N42 Rh2 C1' 108.03(5) . . ?
C4' Rh2 C1' 79.78(6) . . ?
C2' Rh2 C1' 37.87(6) . . ?
C5' Rh2 C1' 66.74(6) . . ?
C45 N41 N42 110.78(11) . . ?
C45 N41 B2 127.04(12) . . ?
N42 N41 B2 122.04(11) . . ?
C43 N42 N41 106.18(11) . . ?
C43 N42 Rh2 138.09(10) . . ?
N41 N42 Rh2 115.07(8) . . ?
N42 C43 C44 110.15(12) . . ?
N42 C43 C431 128.76(13) . . ?
C44 C43 C431 120.83(12) . . ?
C45 C44 C43 105.63(12) . . ?
C45 C44 C441 133.47(14) . . ?
C43 C44 C441 120.89(14) . . ?
N41 C45 C44 107.20(12) . . ?
N41 C45 C451 124.57(13) . . ?
C44 C45 C451 128.24(13) . . ?
C432 C431 C436 119.43(14) . . ?
C432 C431 C43 123.76(13) . . ?
C436 C431 C43 116.61(13) . . ?
C433 C432 C431 120.60(15) . . ?
C433 C432 H432 119.7 . . ?
C431 C432 H432 119.7 . . ?
C432 C433 C434 120.04(16) . . ?
C432 C433 H433 120 . . ?
C434 C433 H433 120 . . ?
C435 C434 C433 120.05(16) . . ?
C435 C434 H434 120 . . ?
C433 C434 H434 120 . . ?
C434 C435 C436 121.36(15) . . ?
C434 C435 H435 119.3 . . ?
C436 C435 H435 119.3 . . ?
C435 C436 C431 118.48(15) . . ?
C435 C436 C442 120.78(14) . . ?
C431 C436 C442 120.60(14) . . ?
C442 C441 C44 118.49(15) . . ?
C442 C441 H441 120.8 . . ?
C44 C441 H441 120.8 . . ?
C441 C442 C436 121.77(14) . . ?
C441 C442 H442 119.1 . . ?
C436 C442 H442 119.1 . . ?
C45 C451 H45A 109.5 . . ?
C45 C451 H45B 109.5 . . ?
H45A C451 H45B 109.5 . . ?
C45 C451 H45C 109.5 . . ?
H45A C451 H45C 109.5 . . ?
H45B C451 H45C 109.5 . . ?
C55 N51 N52 110.52(12) . . ?
C55 N51 B2 128.15(12) . . ?
N52 N51 B2 121.10(11) . . ?
C53 N52 N51 106.52(11) . . ?
C53 N52 Rh2 136.83(10) . . ?
N51 N52 Rh2 115.41(9) . . ?
N52 C53 C54 109.88(13) . . ?
N52 C53 C531 128.67(13) . . ?
C54 C53 C531 121.44(13) . . ?
C55 C54 C53 105.41(12) . . ?
C55 C54 C541 133.79(15) . . ?
C53 C54 C541 120.78(14) . . ?
N51 C55 C54 107.64(13) . . ?
N51 C55 C551 123.20(14) . . ?
C54 C55 C551 129.16(14) . . ?
C532 C531 C536 119.38(14) . . ?
C532 C531 C53 124.67(13) . . ?
C536 C531 C53 115.95(14) . . ?
C533 C532 C531 121.24(14) . . ?
C533 C532 H532 119.4 . . ?
C531 C532 H532 119.4 . . ?
C532 C533 C534 119.12(16) . . ?
C532 C533 H533 120.4 . . ?
C534 C533 H533 120.4 . . ?
C535 C534 C533 120.93(16) . . ?
C535 C534 H534 119.5 . . ?
C533 C534 H534 119.5 . . ?
C534 C535 C536 121.07(15) . . ?
C534 C535 H535 119.5 . . ?
C536 C535 H535 119.5 . . ?
C535 C536 C531 118.10(15) . . ?
C535 C536 C542 120.86(14) . . ?
C531 C536 C542 121.04(14) . . ?
C542 C541 C54 118.52(15) . . ?
C542 C541 H541 120.7 . . ?
C54 C541 H541 120.7 . . ?
C541 C542 C536 122.02(14) . . ?
C541 C542 H542 119 . . ?
C536 C542 H542 119 . . ?
C55 C551 H55A 109.5 . . ?
C55 C551 H55B 109.5 . . ?
H55A C551 H55B 109.5 . . ?
C55 C551 H55C 109.5 . . ?
H55A C551 H55C 109.5 . . ?
H55B C551 H55C 109.5 . . ?
C65 N61 N62 112.18(12) . . ?
C65 N61 B2 129.18(12) . . ?
N62 N61 B2 117.11(12) . . ?
C63 N62 N61 104.65(12) . . ?
N62 C63 C64 111.31(13) . . ?
N62 C63 C631 128.13(13) . . ?
C64 C63 C631 120.55(13) . . ?
C65 C64 C63 105.12(13) . . ?
C65 C64 C641 133.35(13) . . ?
C63 C64 C641 121.48(13) . . ?
N61 C65 C64 106.73(12) . . ?
N61 C65 C66 127.18(13) . . ?
C64 C65 C66 126.07(14) . . ?
C65 C66 H66A 109.5 . . ?
C65 C66 H66B 109.5 . . ?
H66A C66 H66B 109.5 . . ?
C65 C66 H66C 109.5 . . ?
H66A C66 H66C 109.5 . . ?
H66B C66 H66C 109.5 . . ?
C632 C631 C636 119.11(14) . . ?
C632 C631 C63 124.16(14) . . ?
C636 C631 C63 116.71(13) . . ?
C633 C632 C631 120.64(16) . . ?
C633 C632 H632 119.7 . . ?
C631 C632 H632 119.7 . . ?
C632 C633 C634 120.20(16) . . ?
C632 C633 H633 119.9 . . ?
C634 C633 H633 119.9 . . ?
C635 C634 C633 120.19(16) . . ?
C635 C634 H634 119.9 . . ?
C633 C634 H634 119.9 . . ?
C634 C635 C636 120.88(17) . . ?
C634 C635 H635 119.6 . . ?
C636 C635 H635 119.6 . . ?
C635 C636 C631 118.92(14) . . ?
C635 C636 C642 120.18(15) . . ?
C631 C636 C642 120.90(14) . . ?
C642 C641 C64 117.97(14) . . ?
C642 C641 H641 121 . . ?
C64 C641 H641 121 . . ?
C641 C642 C636 122.21(14) . . ?
C641 C642 H642 118.9 . . ?
C636 C642 H642 118.9 . . ?
N51 B2 N41 108.77(12) . . ?
N51 B2 N61 110.91(12) . . ?
N41 B2 N61 110.26(12) . . ?
N51 B2 H2B 109 . . ?
N41 B2 H2B 109 . . ?
N61 B2 H2B 109 . . ?
C2' C1' C6' 106.20(13) . . ?
C2' C1' Rh2 69.76(8) . . ?
C6' C1' Rh2 96.15(9) . . ?
C2' C1' H1' 126.9 . . ?
C6' C1' H1' 126.9 . . ?
Rh2 C1' H1' 101.5 . . ?
C1' C2' C3' 106.31(13) . . ?
C1' C2' Rh2 72.37(9) . . ?
C3' C2' Rh2 95.71(9) . . ?
C1' C2' H2' 126.8 . . ?
C3' C2' H2' 126.8 . . ?
Rh2 C2' H2' 99.8 . . ?
C4' C3' C7' 101.34(12) . . ?
C4' C3' C2' 99.88(11) . . ?
C7' C3' C2' 100.68(12) . . ?
C4' C3' H3' 117.3 . . ?
C7' C3' H3' 117.3 . . ?
C2' C3' H3' 117.3 . . ?
C5' C4' C3' 106.66(13) . . ?
C5' C4' Rh2 71.89(8) . . ?
C3' C4' Rh2 96.79(9) . . ?
C5' C4' H4' 126.7 . . ?
C3' C4' H4' 126.7 . . ?
Rh2 C4' H4' 99.3 . . ?
C4' C5' C6' 105.68(13) . . ?
C4' C5' Rh2 69.70(8) . . ?
C6' C5' Rh2 96.87(9) . . ?
C4' C5' H5' 127.2 . . ?
C6' C5' H5' 127.2 . . ?
Rh2 C5' H5' 100.8 . . ?
C1' C6' C5' 100.22(11) . . ?
C1' C6' C7' 100.79(12) . . ?
C5' C6' C7' 101.17(12) . . ?
C1' C6' H6' 117.2 . . ?
C5' C6' H6' 117.2 . . ?
C7' C6' H6' 117.2 . . ?
C3' C7' C6' 93.95(11) . . ?
C3' C7' H7'A 112.9 . . ?
C6' C7' H7'A 112.9 . . ?
C3' C7' H7'B 112.9 . . ?
C6' C7' H7'B 112.9 . . ?
H7'A C7' H7'B 110.4 . . ?
C102 C101 H10A 109.5 . . ?
C102 C101 H10B 109.5 . . ?
H10A C101 H10B 109.5 . . ?
C102 C101 H10C 109.5 . . ?
H10A C101 H10C 109.5 . . ?
H10B C101 H10C 109.5 . . ?
O103 C102 C101 109.61(19) . . ?
O103 C102 H10D 109.7 . . ?
C101 C102 H10D 109.7 . . ?
O103 C102 H10E 109.7 . . ?
C101 C102 H10E 109.7 . . ?
H10D C102 H10E 108.2 . . ?
C102 O103 C104 112.05(16) . . ?
O103 C104 C105 108.59(18) . . ?
O103 C104 H10F 110 . . ?
C105 C104 H10F 110 . . ?
O103 C104 H10G 110 . . ?
C105 C104 H10G 110 . . ?
H10F C104 H10G 108.4 . . ?
C104 C105 H10H 109.5 . . ?
C104 C105 H10I 109.5 . . ?
H10H C105 H10I 109.5 . . ?
C104 C105 H10J 109.5 . . ?
H10H C105 H10J 109.5 . . ?
H10I C105 H10J 109.5 . . ?
C202 C201 H20A 109.5 . . ?
C202 C201 H20B 109.5 . . ?
H20A C201 H20B 109.5 . . ?
C202 C201 H20C 109.5 . . ?
H20A C201 H20C 109.5 . . ?
H20B C201 H20C 109.5 . . ?
O203 C202 C201 107.71(19) . . ?
O203 C202 H20D 110.2 . . ?
C201 C202 H20D 110.2 . . ?
O203 C202 H20E 110.2 . . ?
C201 C202 H20E 110.2 . . ?
H20D C202 H20E 108.5 . . ?
C204 O203 C202 112.91(17) . . ?
O203 C204 C205 108.04(19) . . ?
O203 C204 H20F 110.1 . . ?
C205 C204 H20F 110.1 . . ?
O203 C204 H20G 110.1 . . ?
C205 C204 H20G 110.1 . . ?
H20F C204 H20G 108.4 . . ?
C204 C205 H20H 109.5 . . ?
C204 C205 H20I 109.5 . . ?
H20H C205 H20I 109.5 . . ?
C204 C205 H20J 109.5 . . ?
H20H C205 H20J 109.5 . . ?
H20I C205 H20J 109.5 . . ?

loop_
_geom_bond_atom_site_label_1
_geom_bond_atom_site_label_2
_geom_bond_distance
_geom_bond_site_symmetry_2
_geom_bond_publ_flag
Rh1 N22 2.0851(12) . ?
Rh1 N11 2.0992(12) . ?
Rh1 C4 2.1279(15) . ?
Rh1 C2 2.1300(15) . ?
Rh1 C1 2.1379(15) . ?
Rh1 C5 2.1424(15) . ?
N11 C15 1.3297(19) . ?
N11 N12 1.3873(17) . ?
N12 C13 1.3771(19) . ?
N12 B1 1.558(2) . ?
C13 C14 1.410(2) . ?
C13 C131 1.448(2) . ?
C14 C15 1.408(2) . ?
C14 C141 1.425(2) . ?
C15 C151 1.493(2) . ?
C131 C132 1.412(2) . ?
C131 C136 1.434(2) . ?
C132 C133 1.382(2) . ?
C132 H132 0.95 . ?
C133 C134 1.403(3) . ?
C133 H133 0.95 . ?
C134 C135 1.368(3) . ?
C134 H134 0.95 . ?
C135 C136 1.420(2) . ?
C135 H135 0.95 . ?
C136 C142 1.432(3) . ?
C141 C142 1.356(3) . ?
C141 H141 0.95 . ?
C142 H142 0.95 . ?
C151 H15A 0.98 . ?
C151 H15B 0.98 . ?
C151 H15C 0.98 . ?
N21 C25 1.353(2) . ?
N21 N22 1.3643(18) . ?
N21 B1 1.556(2) . ?
N22 C23 1.3486(19) . ?
C23 C24 1.407(2) . ?
C23 C231 1.442(2) . ?
C24 C25 1.398(2) . ?
C24 C241 1.432(2) . ?
C25 C251 1.490(2) . ?
C231 C232 1.407(3) . ?
C231 C236 1.420(2) . ?
C232 C233 1.385(2) . ?
C232 H232 0.95 . ?
C233 C234 1.404(3) . ?
C233 H233 0.95 . ?
C234 C235 1.362(3) . ?
C234 H234 0.95 . ?
C235 C236 1.415(3) . ?
C235 H235 0.95 . ?
C236 C242 1.436(3) . ?
C241 C242 1.360(3) . ?
C241 H241 0.95 . ?
C242 H242 0.95 . ?
C251 H25A 0.98 . ?
C251 H25B 0.98 . ?
C251 H25C 0.98 . ?
N31 C35 1.3591(19) . ?
N31 N32 1.3758(17) . ?
N31 B1 1.559(2) . ?
N32 C33 1.3432(19) . ?
C33 C34 1.414(2) . ?
C33 C331 1.445(2) . ?
C34 C35 1.396(2) . ?
C34 C341 1.427(2) . ?
C35 C36 1.496(2) . ?
C36 H36A 0.98 . ?
C36 H36B 0.98 . ?
C36 H36C 0.98 . ?
C331 C332 1.403(2) . ?
C331 C336 1.422(2) . ?
C332 C333 1.384(2) . ?
C332 H332 0.95 . ?
C333 C334 1.402(3) . ?
C333 H333 0.95 . ?
C334 C335 1.374(3) . ?
C334 H334 0.95 . ?
C335 C336 1.417(2) . ?
C335 H335 0.95 . ?
C336 C342 1.442(2) . ?
C341 C342 1.358(2) . ?
C341 H341 0.95 . ?
C342 H342 0.95 . ?
B1 H1B 1 . ?
C1 C2 1.395(2) . ?
C1 C6 1.533(2) . ?
C1 H1 0.95 . ?
C2 C3 1.534(2) . ?
C2 H2 0.95 . ?
C3 C4 1.540(2) . ?
C3 C7 1.545(2) . ?
C3 H3 1 . ?
C4 C5 1.395(2) . ?
C4 H4 0.95 . ?
C5 C6 1.539(2) . ?
C5 H5 0.95 . ?
C6 C7 1.540(2) . ?
C6 H6 1 . ?
C7 H7A 0.99 . ?
C7 H7B 0.99 . ?
Rh2 N52 2.0765(12) . ?
Rh2 N42 2.1061(11) . ?
Rh2 C4' 2.1101(14) . ?
Rh2 C2' 2.1245(15) . ?
Rh2 C5' 2.1384(14) . ?
Rh2 C1' 2.1579(14) . ?
N41 C45 1.3552(18) . ?
N41 N42 1.3774(17) . ?
N41 B2 1.554(2) . ?
N42 C43 1.3428(18) . ?
C43 C44 1.409(2) . ?
C43 C431 1.440(2) . ?
C44 C45 1.394(2) . ?
C44 C441 1.435(2) . ?
C45 C451 1.488(2) . ?
C431 C432 1.402(2) . ?
C431 C436 1.423(2) . ?
C432 C433 1.385(2) . ?
C432 H432 0.95 . ?
C433 C434 1.404(3) . ?
C433 H433 0.95 . ?
C434 C435 1.371(3) . ?
C434 H434 0.95 . ?
C435 C436 1.409(2) . ?
C435 H435 0.95 . ?
C436 C442 1.448(2) . ?
C441 C442 1.356(3) . ?
C441 H441 0.95 . ?
C442 H442 0.95 . ?
C451 H45A 0.98 . ?
C451 H45B 0.98 . ?
C451 H45C 0.98 . ?
N51 C55 1.3508(19) . ?
N51 N52 1.3758(17) . ?
N51 B2 1.550(2) . ?
N52 C53 1.3452(18) . ?
C53 C54 1.411(2) . ?
C53 C531 1.441(2) . ?
C54 C55 1.395(2) . ?
C54 C541 1.430(2) . ?
C55 C551 1.492(2) . ?
C531 C532 1.408(2) . ?
C531 C536 1.424(2) . ?
C532 C533 1.383(2) . ?
C532 H532 0.95 . ?
C533 C534 1.405(2) . ?
C533 H533 0.95 . ?
C534 C535 1.373(3) . ?
C534 H534 0.95 . ?
C535 C536 1.416(2) . ?
C535 H535 0.95 . ?
C536 C542 1.442(2) . ?
C541 C542 1.356(3) . ?
C541 H541 0.95 . ?
C542 H542 0.95 . ?
C551 H55A 0.98 . ?
C551 H55B 0.98 . ?
C551 H55C 0.98 . ?
N61 C65 1.3625(19) . ?
N61 N62 1.3762(17) . ?
N61 B2 1.558(2) . ?
N62 C63 1.349(2) . ?
C63 C64 1.417(2) . ?
C63 C631 1.440(2) . ?
C64 C65 1.394(2) . ?
C64 C641 1.428(2) . ?
C65 C66 1.496(2) . ?
C66 H66A 0.98 . ?
C66 H66B 0.98 . ?
C66 H66C 0.98 . ?
C631 C632 1.413(2) . ?
C631 C636 1.414(2) . ?
C632 C633 1.379(2) . ?
C632 H632 0.95 . ?
C633 C634 1.400(3) . ?
C633 H633 0.95 . ?
C634 C635 1.376(3) . ?
C634 H634 0.95 . ?
C635 C636 1.414(2) . ?
C635 H635 0.95 . ?
C636 C642 1.445(2) . ?
C641 C642 1.358(2) . ?
C641 H641 0.95 . ?
C642 H642 0.95 . ?
B2 H2B 1 . ?
C1' C2' 1.390(2) . ?
C1' C6' 1.539(2) . ?
C1' H1' 0.95 . ?
C2' C3' 1.544(2) . ?
C2' H2' 0.95 . ?
C3' C4' 1.528(2) . ?
C3' C7' 1.538(2) . ?
C3' H3' 1 . ?
C4' C5' 1.398(2) . ?
C4' H4' 0.95 . ?
C5' C6' 1.541(2) . ?
C5' H5' 0.95 . ?
C6' C7' 1.543(2) . ?
C6' H6' 1 . ?
C7' H7'A 0.99 . ?
C7' H7'B 0.99 . ?
C101 C102 1.481(4) . ?
C101 H10A 0.98 . ?
C101 H10B 0.98 . ?
C101 H10C 0.98 . ?
C102 O103 1.413(2) . ?
C102 H10D 0.99 . ?
C102 H10E 0.99 . ?
O103 C104 1.421(3) . ?
C104 C105 1.499(3) . ?
C104 H10F 0.99 . ?
C104 H10G 0.99 . ?
C105 H10H 0.98 . ?
C105 H10I 0.98 . ?
C105 H10J 0.98 . ?
C201 C202 1.511(3) . ?
C201 H20A 0.98 . ?
C201 H20B 0.98 . ?
C201 H20C 0.98 . ?
C202 O203 1.420(2) . ?
C202 H20D 0.99 . ?
C202 H20E 0.99 . ?
O203 C204 1.418(3) . ?
C204 C205 1.497(3) . ?
C204 H20F 0.99 . ?
C204 H20G 0.99 . ?
C205 H20H 0.98 . ?
C205 H20I 0.98 . ?
C205 H20J 0.98 . ?
